data_4031485
loop_
_publ_author_name
'Perrin, A.'

_publ_section_title
;
 Preparation, etude structurale et vibrationnelle des complexes M2 U2 O5
 Cl4 (H2 O)2 (M = Rb, Cs): Mise en evidence d'un anion tetranucleaire ((U
 O2)4 O2 Cl8 (H2 O)2)(4-)
;
_journal_name_full 'Journal of Inorganic and Nuclear Chemistry'
_journal_page_first 1169
_journal_page_last 1172
_journal_volume 39
_journal_year 1977
_chemical_formula_sum 'Cl8 H8 O14 Rb4 U4'
_chemical_name_systematic 'Rb4 ((U O2)4 O2 Cl8 (H2 O)2) (H2 O)2'
_space_group_IT_number 14
_symmetry_space_group_name_Hall '-P 2ybc'
_symmetry_space_group_name_H-M 'P 1 21/c 1'
_cell_angle_alpha 90
_cell_angle_beta 111.74
_cell_angle_gamma 90
_cell_formula_units_Z 2
_cell_length_a 8.54
_cell_length_b 8.096
_cell_length_c 21.735
_cell_volume 1395.870
_citation_journal_id_ASTM JINCAO
_cod_data_source_file Perrin_JINCAO_1977_150.cif
_cod_data_source_block H8Cl8O14Rb4U4
_cod_original_cell_volume 1395.87
_cod_original_formula_sum 'H8 Cl8 O14 Rb4 U4'
_cod_database_code 4031485

loop_
_symmetry_equiv_pos_as_xyz
x,y,z
-x,y+1/2,-z+1/2
-x,-y,-z
x,-y-1/2,z-1/2

loop_
_atom_site_label
_atom_site_type_symbol
_atom_site_fract_x
_atom_site_fract_y
_atom_site_fract_z
_atom_site_occupancy
_atom_site_U_iso_or_equiv
Cl1 Cl-1 0.1541 0.2808 0.346 1 0.0
O6 O-2 0.5262 0.0581 0.1495 1 0.0
Cl2 Cl-1 0.4763 0.2498 0.2634 1 0.0
O4 O-2 0.4565 0.4206 0.1283 1 0.0
O7 O-2 0.7907 0.1758 0.1257 1 0.0
O3 O-2 0.1597 0.1173 0.1354 1 0.0
Cl4 Cl-1 0.137 0.4873 0.187 1 0.0
Cl3 Cl-1 0.2965 0.1393 0.0097 1 0.0
Rb2 Rb+1 0.8046 0.436 0.2401 1 0.0
U2 U+6 0.30199 0.27395 0.12944 1 0.0
O1 O-2 0.8939 0.2617 0.4273 1 0.0
U1 U+6 0.05736 0.11733 0.43888 1 0.0
Rb1 Rb+1 0.5642 0.244 0.436 1 0.0
O5 O-2 0.1079 0.4075 0.0485 1 0.0
O2 O-2 0.7752 0.4756 0.0523 1 0.0
